data_7217142
loop_
_publ_author_name
'Ren, XiaoMing'
'Zhai, Lu'
'Ning, Wei-Hua'

_publ_section_title
;
 Two-step dielectric anomalies coupled with structural phase transitions
 in co-crystal of 1,4-diazabicyclo[2.2.2]octane and 4, 4'-biphenol
;
_journal_name_full 'RSC Advances'
_journal_paper_doi 10.1039/C4RA03681F
_journal_year 2014
_chemical_formula_sum 'C18 H22 N2 O2'
_chemical_formula_weight 298.38
_chemical_name_systematic
; 
 ? 
;
_space_group_IT_number 14
_symmetry_cell_setting monoclinic
_symmetry_space_group_name_Hall '-P 2ybc'
_symmetry_space_group_name_H-M 'P 1 21/c 1'
_atom_sites_solution_hydrogens geom
_atom_sites_solution_primary direct
_atom_sites_solution_secondary difmap
_audit_creation_method SHELXL-97
_cell_angle_alpha 90.00
_cell_angle_beta 96.206(4)
_cell_angle_gamma 90.00
_cell_formula_units_Z 4
_cell_length_a 11.3698(18)
_cell_length_b 6.2439(9)
_cell_length_c 21.563(3)
_cell_measurement_temperature 120(2)
_cell_volume 1521.8(4)
_computing_cell_refinement 'Bruker FRAMBO'
_computing_data_collection 'Bruker FRAMBO'
_computing_data_reduction 'Bruker SAINT'
_computing_molecular_graphics 'Bruker SHELXTL'
_computing_publication_material 'Bruker SHELXTL'
_computing_structure_refinement 'SHELXL-97 (Sheldrick, 1997)'
_computing_structure_solution 'SHELXS-97 (Sheldrick, 1990)'
_diffrn_ambient_temperature 120(2)
_diffrn_measured_fraction_theta_full 0.994
_diffrn_measured_fraction_theta_max 0.994
_diffrn_measurement_device_type 'CCD area detector'
_diffrn_measurement_method 'phi and omega scans'
_diffrn_radiation_monochromator graphite
_diffrn_radiation_source 'fine-focus sealed tube'
_diffrn_radiation_type MoK\a
_diffrn_radiation_wavelength 0.71073
_diffrn_reflns_av_R_equivalents 0.0393
_diffrn_reflns_av_sigmaI/netI 0.0387
_diffrn_reflns_limit_h_max 13
_diffrn_reflns_limit_h_min -13
_diffrn_reflns_limit_k_max 7
_diffrn_reflns_limit_k_min -7
_diffrn_reflns_limit_l_max 26
_diffrn_reflns_limit_l_min -24
_diffrn_reflns_number 11929
_diffrn_reflns_theta_full 25.49
_diffrn_reflns_theta_max 25.49
_diffrn_reflns_theta_min 1.80
_exptl_absorpt_coefficient_mu 0.085
_exptl_absorpt_correction_T_max 0.987
_exptl_absorpt_correction_T_min 0.982
_exptl_absorpt_correction_type multi-scan
_exptl_absorpt_process_details 'SADABS; Bruker, 2000'
_exptl_crystal_colour colourless
_exptl_crystal_density_diffrn 1.302
_exptl_crystal_density_method 'not measured'
_exptl_crystal_description block
_exptl_crystal_F_000 640
_exptl_crystal_size_max 0.3
_exptl_crystal_size_mid 0.18
_exptl_crystal_size_min 0.15
_refine_diff_density_max 0.170
_refine_diff_density_min -0.254
_refine_diff_density_rms 0.051
_refine_ls_extinction_method none
_refine_ls_goodness_of_fit_ref 1.048
_refine_ls_hydrogen_treatment mixed
_refine_ls_matrix_type full
_refine_ls_number_parameters 201
_refine_ls_number_reflns 2818
_refine_ls_number_restraints 0
_refine_ls_restrained_S_all 1.048
_refine_ls_R_factor_all 0.0618
_refine_ls_R_factor_gt 0.0444
_refine_ls_shift/su_max 0.000
_refine_ls_shift/su_mean 0.000
_refine_ls_structure_factor_coef Fsqd
_refine_ls_weighting_details 'calc w=1/[\s^2^(Fo^2^)+(0.0501P)^2^+0.6059P] where P=(Fo^2^+2Fc^2^)/3'
_refine_ls_weighting_scheme calc
_refine_ls_wR_factor_gt 0.1063
_refine_ls_wR_factor_ref 0.1121
_reflns_number_gt 2237
_reflns_number_total 2818
_reflns_threshold_expression >2sigma(I)
_cod_data_source_file c4ra03681f2.cif
_cod_data_source_block 1
_cod_depositor_comments
;
The following automatic conversions were performed:

'_symmetry_cell_setting' value ' monoclinic ' changed to 'monoclinic'
according to
/usr/data/users/saulius/crontab/automatic-downloads/rss-feeds/RSC/lib/dictionaries/cif_core.dic
dictionary named 'cif_core.dic' version 2.4.2 from 2011-04-26.

Automatic conversion script
Id: cif_fix_values 2281 2013-09-26 08:29:07Z andrius 
;
_cod_original_sg_symbol_H-M 'P 2(1)/c'
_cod_database_code 7217142

loop_
_symmetry_equiv_pos_as_xyz
'x, y, z'
'-x, y+1/2, -z+1/2'
'-x, -y, -z'
'x, -y-1/2, z-1/2'

loop_
_atom_site_label
_atom_site_type_symbol
_atom_site_fract_x
_atom_site_fract_y
_atom_site_fract_z
_atom_site_U_iso_or_equiv
_atom_site_adp_type
_atom_site_occupancy
_atom_site_symmetry_multiplicity
_atom_site_calc_flag
_atom_site_refinement_flags
N1 N 0.32020(12) 0.8761(2) 0.04213(6) 0.0211(3) Uani 1 1 d .
N2 N 0.20198(12) 0.5936(2) -0.02572(6) 0.0201(3) Uani 1 1 d .
O1 O 0.39537(10) 0.19398(19) 0.12432(6) 0.0266(3) Uani 1 1 d .
H1 H 0.3891 0.0862 0.1009 0.040 Uiso 1 1 calc R
O2 O 1.13577(10) 0.25016(18) 0.40416(5) 0.0256(3) Uani 1 1 d .
H2 H 1.1486 0.1353 0.4240 0.038 Uiso 1 1 calc R
C1 C 0.50120(14) 0.1876(3) 0.16043(7) 0.0190(4) Uani 1 1 d .
C2 C 0.57529(14) 0.0090(3) 0.16503(7) 0.0190(4) Uani 1 1 d .
H2A H 0.5528 -0.1169 0.1420 0.023 Uiso 1 1 calc R
C3 C 0.68145(14) 0.0143(3) 0.20301(7) 0.0189(4) Uani 1 1 d .
H3 H 0.7311 -0.1084 0.2055 0.023 Uiso 1 1 calc R
C4 C 0.71707(14) 0.1966(3) 0.23777(7) 0.0183(4) Uani 1 1 d .
C5 C 0.64079(14) 0.3737(3) 0.23276(7) 0.0197(4) Uani 1 1 d .
H5 H 0.6627 0.4997 0.2559 0.024 Uiso 1 1 calc R
C6 C 0.53480(14) 0.3696(3) 0.19508(7) 0.0210(4) Uani 1 1 d .
H6 H 0.4845 0.4915 0.1928 0.025 Uiso 1 1 calc R
C7 C 0.82924(14) 0.2043(3) 0.27951(7) 0.0177(4) Uani 1 1 d .
C8 C 0.86872(14) 0.0299(3) 0.31642(7) 0.0202(4) Uani 1 1 d .
H8 H 0.8240 -0.0990 0.3135 0.024 Uiso 1 1 calc R
C9 C 0.97114(14) 0.0395(3) 0.35712(7) 0.0196(4) Uani 1 1 d .
H9 H 0.9966 -0.0825 0.3813 0.024 Uiso 1 1 calc R
C10 C 1.03744(14) 0.2284(3) 0.36289(7) 0.0191(4) Uani 1 1 d .
C11 C 1.00103(14) 0.4026(3) 0.32555(7) 0.0202(4) Uani 1 1 d .
H11 H 1.0465 0.5305 0.3281 0.024 Uiso 1 1 calc R
C12 C 0.89900(14) 0.3904(3) 0.28476(7) 0.0196(4) Uani 1 1 d .
H12 H 0.8753 0.5110 0.2596 0.023 Uiso 1 1 calc R
C13 C 0.34686(16) 0.6593(3) 0.06664(8) 0.0259(4) Uani 1 1 d .
H13A H 0.3324 0.6528 0.1111 0.031 Uiso 1 1 calc R
H13B H 0.4313 0.6260 0.0640 0.031 Uiso 1 1 calc R
C14 C 0.26865(15) 0.4925(3) 0.02896(8) 0.0252(4) Uani 1 1 d .
H14A H 0.3190 0.3765 0.0150 0.030 Uiso 1 1 calc R
H14B H 0.2127 0.4283 0.0559 0.030 Uiso 1 1 calc R
C15 C 0.34948(15) 0.8858(3) -0.02270(8) 0.0253(4) Uani 1 1 d .
H15A H 0.4360 0.8705 -0.0233 0.030 Uiso 1 1 calc R
H15B H 0.3256 1.0266 -0.0410 0.030 Uiso 1 1 calc R
C16 C 0.28517(15) 0.7055(3) -0.06210(8) 0.0261(4) Uani 1 1 d .
H16A H 0.2417 0.7675 -0.1002 0.031 Uiso 1 1 calc R
H16B H 0.3439 0.6025 -0.0751 0.031 Uiso 1 1 calc R
C17 C 0.19102(14) 0.9122(3) 0.04185(8) 0.0237(4) Uani 1 1 d .
H17A H 0.1716 1.0613 0.0289 0.028 Uiso 1 1 calc R
H17B H 0.1682 0.8918 0.0845 0.028 Uiso 1 1 calc R
C18 C 0.12078(14) 0.7549(3) -0.00338(8) 0.0241(4) Uani 1 1 d .
H18A H 0.0594 0.6822 0.0182 0.029 Uiso 1 1 calc R
H18B H 0.0808 0.8347 -0.0393 0.029 Uiso 1 1 calc R

loop_
_atom_site_aniso_label
_atom_site_aniso_U_11
_atom_site_aniso_U_22
_atom_site_aniso_U_33
_atom_site_aniso_U_23
_atom_site_aniso_U_13
_atom_site_aniso_U_12
N1 0.0227(8) 0.0189(7) 0.0211(8) 0.0007(6) -0.0007(6) -0.0028(6)
N2 0.0219(7) 0.0191(7) 0.0188(7) -0.0004(6) 0.0001(6) -0.0032(6)
O1 0.0260(7) 0.0223(7) 0.0289(7) -0.0041(5) -0.0084(5) 0.0016(5)
O2 0.0248(7) 0.0216(6) 0.0281(7) 0.0046(5) -0.0073(5) -0.0011(5)
C1 0.0187(9) 0.0221(9) 0.0160(8) 0.0018(7) 0.0004(7) -0.0031(7)
C2 0.0235(9) 0.0156(8) 0.0178(8) -0.0008(7) 0.0021(7) -0.0034(7)
C3 0.0219(9) 0.0167(8) 0.0184(8) 0.0030(7) 0.0039(7) 0.0014(7)
C4 0.0208(9) 0.0194(9) 0.0153(8) 0.0017(7) 0.0041(7) -0.0017(7)
C5 0.0229(9) 0.0187(8) 0.0179(8) -0.0026(7) 0.0031(7) -0.0002(7)
C6 0.0232(9) 0.0196(9) 0.0201(9) 0.0009(7) 0.0026(7) 0.0026(7)
C7 0.0201(9) 0.0189(8) 0.0145(8) -0.0020(7) 0.0042(7) 0.0023(6)
C8 0.0238(9) 0.0162(8) 0.0209(8) -0.0018(7) 0.0033(7) -0.0005(7)
C9 0.0240(9) 0.0161(8) 0.0184(8) 0.0019(7) 0.0006(7) 0.0039(7)
C10 0.0177(9) 0.0217(9) 0.0177(8) -0.0016(7) 0.0013(7) 0.0027(7)
C11 0.0211(9) 0.0189(9) 0.0210(9) 0.0000(7) 0.0040(7) -0.0014(7)
C12 0.0222(9) 0.0196(9) 0.0172(8) 0.0028(7) 0.0036(7) 0.0023(7)
C13 0.0289(10) 0.0221(9) 0.0250(9) 0.0004(8) -0.0051(7) -0.0005(7)
C14 0.0303(10) 0.0189(9) 0.0249(9) 0.0002(7) -0.0032(7) -0.0010(7)
C15 0.0253(10) 0.0279(10) 0.0229(9) -0.0017(8) 0.0041(7) -0.0077(7)
C16 0.0283(10) 0.0293(10) 0.0209(9) -0.0029(8) 0.0037(7) -0.0074(8)
C17 0.0237(9) 0.0214(9) 0.0259(9) -0.0020(7) 0.0022(7) -0.0017(7)
C18 0.0216(9) 0.0236(9) 0.0266(9) -0.0003(8) 0.0003(7) -0.0012(7)

loop_
_atom_type_symbol
_atom_type_description
_atom_type_scat_dispersion_real
_atom_type_scat_dispersion_imag
_atom_type_scat_source
C C 0.0033 0.0016 'International Tables Vol C Tables 4.2.6.8 and 6.1.1.4'
H H 0.0000 0.0000 'International Tables Vol C Tables 4.2.6.8 and 6.1.1.4'
N N 0.0061 0.0033 'International Tables Vol C Tables 4.2.6.8 and 6.1.1.4'
O O 0.0106 0.0060 'International Tables Vol C Tables 4.2.6.8 and 6.1.1.4'

loop_
_geom_angle_atom_site_label_1
_geom_angle_atom_site_label_2
_geom_angle_atom_site_label_3
_geom_angle
C13 N1 C15 108.63(13)
C13 N1 C17 107.83(13)
C15 N1 C17 108.34(13)
C16 N2 C14 109.02(13)
C16 N2 C18 108.07(13)
C14 N2 C18 108.42(13)
O1 C1 C6 117.25(14)
O1 C1 C2 123.63(14)
C6 C1 C2 119.12(15)
C3 C2 C1 120.29(15)
C2 C3 C4 121.33(15)
C3 C4 C5 117.37(14)
C3 C4 C7 122.19(14)
C5 C4 C7 120.43(14)
C6 C5 C4 121.64(15)
C5 C6 C1 120.24(15)
C8 C7 C12 117.13(15)
C8 C7 C4 121.67(14)
C12 C7 C4 121.18(14)
C9 C8 C7 121.72(15)
C8 C9 C10 120.18(15)
O2 C10 C11 118.29(14)
O2 C10 C9 122.72(14)
C11 C10 C9 118.99(15)
C12 C11 C10 120.23(15)
C11 C12 C7 121.70(15)
N1 C13 C14 110.31(13)
N2 C14 C13 110.45(13)
N1 C15 C16 110.47(13)
N2 C16 C15 110.27(13)
N1 C17 C18 110.46(13)
N2 C18 C17 109.86(13)

loop_
_geom_bond_atom_site_label_1
_geom_bond_atom_site_label_2
_geom_bond_distance
N1 C13 1.473(2)
N1 C15 1.473(2)
N1 C17 1.485(2)
N2 C16 1.469(2)
N2 C14 1.473(2)
N2 C18 1.481(2)
O1 C1 1.3614(19)
O2 C10 1.3584(19)
C1 C6 1.390(2)
C1 C2 1.395(2)
C2 C3 1.384(2)
C3 C4 1.399(2)
C4 C5 1.402(2)
C4 C7 1.480(2)
C5 C6 1.379(2)
C7 C8 1.394(2)
C7 C12 1.404(2)
C8 C9 1.382(2)
C9 C10 1.398(2)
C10 C11 1.390(2)
C11 C12 1.380(2)
C13 C14 1.542(2)
C15 C16 1.545(2)
C17 C18 1.544(2)
